data_1549842
loop_
_publ_author_name
'Shao, Dong'
'Shi, Le'
'Yin, Lei'
'Wang, Bao-Lin'
'Wang, Zhen-Xing'
'Zhang, Yi-Quan'
'Wang, Xin-Yi'

_publ_section_title
;
 Reversible on-off switching of both spin crossover and single-molecule
 magnet behaviours <i>via</i> a crystal-to-crystal transformation.
;
_journal_issue 41
_journal_name_full 'Chemical science'
_journal_page_first 7986
_journal_page_last 7991
_journal_paper_doi 10.1039/c8sc02774a
_journal_volume 9
_journal_year 2018
_chemical_formula_sum 'C69 H59 Br2 Co N9 O9 S2'
_chemical_formula_weight 1441.12
_space_group_crystal_system triclinic
_space_group_IT_number 1
_space_group_name_Hall 'P 1'
_space_group_name_H-M_alt 'P 1'
_symmetry_space_group_name_Hall 'P 1'
_symmetry_space_group_name_H-M 'P 1'
_atom_sites_solution_hydrogens mixed
_audit_creation_method SHELXL-2014/7
_audit_update_record
;
2018-06-22 deposited with the CCDC.
2018-08-27 downloaded from the CCDC.
;
_cell_angle_alpha 113.273(4)
_cell_angle_beta 91.702(4)
_cell_angle_gamma 108.265(4)
_cell_formula_units_Z 1
_cell_length_a 8.8042(17)
_cell_length_b 13.872(3)
_cell_length_c 15.012(3)
_cell_measurement_reflns_used 4374
_cell_measurement_temperature 100(2)
_cell_measurement_theta_max 27.37
_cell_measurement_theta_min 2.46
_cell_volume 1574.4(6)
_computing_cell_refinement 'Bruker SAINT'
_computing_data_collection 'Bruker APEX2'
_computing_data_reduction 'Bruker SAINT'
_computing_molecular_graphics 'Bruker SHELXTL'
_computing_publication_material 'Bruker SHELXTL'
_computing_structure_refinement 'SHELXL-2014/7 (Sheldrick, 2014)'
_computing_structure_solution 'SHELXS-97 (Sheldrick 2008)'
_diffrn_ambient_temperature 100(2)
_diffrn_measured_fraction_theta_full 0.987
_diffrn_measured_fraction_theta_max 0.988
_diffrn_measurement_device_type 'Bruker APEX-II CCD'
_diffrn_measurement_method '\f and \w scans'
_diffrn_radiation_type MoK\a
_diffrn_radiation_wavelength 0.71073
_diffrn_reflns_av_R_equivalents 0.0474
_diffrn_reflns_av_unetI/netI 0.1090
_diffrn_reflns_Laue_measured_fraction_full 0.987
_diffrn_reflns_Laue_measured_fraction_max 0.988
_diffrn_reflns_limit_h_max 10
_diffrn_reflns_limit_h_min -11
_diffrn_reflns_limit_k_max 17
_diffrn_reflns_limit_k_min -10
_diffrn_reflns_limit_l_max 18
_diffrn_reflns_limit_l_min -18
_diffrn_reflns_number 10243
_diffrn_reflns_point_group_measured_fraction_full 0.987
_diffrn_reflns_point_group_measured_fraction_max 0.988
_diffrn_reflns_theta_full 25.242
_diffrn_reflns_theta_max 26.732
_diffrn_reflns_theta_min 2.460
_exptl_absorpt_coefficient_mu 1.675
_exptl_absorpt_correction_T_max 0.8243
_exptl_absorpt_correction_T_min 0.5194
_exptl_absorpt_correction_type multi-scan
_exptl_absorpt_process_details 'SADABS; Bruker, 2000'
_exptl_crystal_colour Dark-red
_exptl_crystal_density_diffrn 1.520
_exptl_crystal_description BLOCK
_exptl_crystal_F_000 737
_exptl_crystal_size_max 0.450
_exptl_crystal_size_mid 0.150
_exptl_crystal_size_min 0.120
_refine_diff_density_max 1.018
_refine_diff_density_min -1.108
_refine_diff_density_rms 0.119
_refine_ls_abs_structure_details
;
 Refined as an inversion twin.
;
_refine_ls_abs_structure_Flack 0.12(2)
_refine_ls_extinction_method none
_refine_ls_goodness_of_fit_ref 1.040
_refine_ls_hydrogen_treatment constr
_refine_ls_matrix_type full
_refine_ls_number_parameters 832
_refine_ls_number_reflns 8044
_refine_ls_number_restraints 9
_refine_ls_restrained_S_all 1.040
_refine_ls_R_factor_all 0.0908
_refine_ls_R_factor_gt 0.0680
_refine_ls_shift/su_max 0.000
_refine_ls_shift/su_mean 0.000
_refine_ls_structure_factor_coef Fsqd
_refine_ls_weighting_details 'w=1/[\s^2^(Fo^2^)+(0.0345P)^2^+6.4520P] where P=(Fo^2^+2Fc^2^)/3'
_refine_ls_weighting_scheme calc
_refine_ls_wR_factor_gt 0.1582
_refine_ls_wR_factor_ref 0.1702
_reflns_Friedel_coverage 1.000
_reflns_Friedel_fraction_full 0.987
_reflns_Friedel_fraction_max 0.988
_reflns_number_gt 6297
_reflns_number_total 8044
_reflns_threshold_expression 'I > 2\s(I)'
_cod_data_source_file c8sc02774a2.cif
_cod_data_source_block 1-100K
_cod_depositor_comments
;
The following automatic conversions were performed:

'_exptl_absorpt_correction_type' value 'Multi-scan' changed to
'multi-scan' according to
/home/data/users/saulius/crontab/automatic-downloads/rss-feeds/RSC/lib/dictionaries/cif_core.dic
dictionary named 'cif_core.dic' version 2.4.2 from 2011-04-26.

Automatic conversion script
Id: cif_fix_values 4973 2017-02-22 13:04:09Z antanas 

 Adding full bibliography for 1549842--1549847.cif.
;
_cod_original_cell_volume 1574.4(5)
_cod_database_code 1549842
_shelx_shelxl_version_number 2014/7
_shelx_space_group_comment
;
The symmetry employed for this shelxl refinement is uniquely defined
by the following loop, which should always be used as a source of
symmetry information in preference to the above space-group names.
They are only intended as comments.
;
_shelx_estimated_absorpt_t_min 0.519
_shelx_estimated_absorpt_t_max 0.824

loop_
_space_group_symop_operation_xyz
'x, y, z'

loop_
_atom_site_label
_atom_site_type_symbol
_atom_site_fract_x
_atom_site_fract_y
_atom_site_fract_z
_atom_site_U_iso_or_equiv
_atom_site_adp_type
_atom_site_occupancy
_atom_site_site_symmetry_order
_atom_site_calc_flag
_atom_site_refinement_flags_posn
_atom_site_refinement_flags_adp
Br1 Br 0.12772(14) 0.34382(11) 0.98344(9) 0.0435(4) Uani 1 1 d . .
Br2 Br 0.93000(16) 1.10555(11) 0.01438(10) 0.0478(4) Uani 1 1 d . .
Co1 Co 0.43950(14) 0.54909(11) 0.37142(10) 0.0188(3) Uani 1 1 d . .
S1 S 0.8096(3) 0.5825(3) 0.8753(2) 0.0308(7) Uani 1 1 d . .
S2 S 0.5250(4) 0.1709(3) 0.3782(3) 0.0391(8) Uani 1 1 d . .
O1 O 0.6335(18) 0.2787(12) 0.8277(12) 0.096(5) Uani 1 1 d . .
H1A H 0.6252 0.2124 0.7889 0.115 Uiso 1 1 d R U
H1B H 0.7186 0.3281 0.8264 0.115 Uiso 1 1 d R U
O2 O 0.6880(18) 0.3042(12) 0.6491(13) 0.115(6) Uani 1 1 d . .
H2A H 0.6751 0.2966 0.5900 0.138 Uiso 1 1 d R U
H2B H 0.7670 0.3653 0.6812 0.138 Uiso 1 1 d R U
O3 O 0.7661(10) 0.5128(7) 0.9287(6) 0.034(2) Uani 1 1 d . .
O4 O 0.9576(9) 0.6796(8) 0.9248(7) 0.040(2) Uani 1 1 d . .
O5 O 0.8132(12) 0.5206(9) 0.7723(7) 0.049(2) Uani 1 1 d . .
O6 O 0.6274(11) 0.2860(7) 0.4497(8) 0.058(3) Uani 1 1 d . U
O7 O 0.5848(10) 0.0903(7) 0.3931(6) 0.0339(19) Uani 1 1 d . .
O8 O 0.5037(14) 0.1534(8) 0.2762(7) 0.054(3) Uani 1 1 d . .
O9 O 1.0200(15) 0.7629(10) 0.3251(8) 0.074(4) Uani 1 1 d . .
N1 N 0.1919(10) 0.4711(8) 0.3266(7) 0.026(2) Uani 1 1 d . .
N2 N 0.3824(10) 0.4779(8) 0.4624(6) 0.0195(18) Uani 1 1 d . .
N3 N 0.6644(11) 0.5800(8) 0.4419(7) 0.029(2) Uani 1 1 d . .
N4 N 0.4787(10) 0.4356(7) 0.2337(6) 0.0213(19) Uani 1 1 d . .
N5 N 0.5099(10) 0.6451(8) 0.2976(7) 0.021(2) Uani 1 1 d . .
N6 N 0.4241(10) 0.7077(7) 0.4724(7) 0.024(2) Uani 1 1 d . .
N7 N 0.2818(12) 0.7679(10) 0.8832(8) 0.037(3) Uani 1 1 d . .
H1N7 H 0.1697 0.7263 0.8938 0.045 Uiso 1 1 d R U
N8 N -0.1297(14) 0.0725(11) 0.4839(10) 0.054(4) Uani 1 1 d . .
H1N8 H -0.1831 0.1135 0.4970 0.065 Uiso 1 1 d R U
N9 N 1.1409(12) 0.7769(9) 0.1971(8) 0.036(3) Uani 1 1 d . .
C1 C 0.1733(13) 0.3600(10) 0.8649(8) 0.027(3) Uani 1 1 d . .
C2 C 0.0824(14) 0.3980(11) 0.8238(9) 0.035(3) Uani 1 1 d . .
H2 H -0.0069 0.4137 0.8522 0.042 Uiso 1 1 calc R U
C3 C 0.1168(13) 0.4150(10) 0.7395(9) 0.029(3) Uani 1 1 d . .
H3 H 0.0520 0.4417 0.7102 0.035 Uiso 1 1 calc R U
C4 C 0.2521(11) 0.3911(9) 0.6989(8) 0.021(2) Uani 1 1 d . .
C5 C 0.3442(14) 0.3507(9) 0.7432(9) 0.030(3) Uani 1 1 d . .
H5 H 0.4342 0.3341 0.7164 0.036 Uiso 1 1 calc R U
C6 C 0.3033(15) 0.3351(9) 0.8266(9) 0.032(3) Uani 1 1 d . .
H6 H 0.3648 0.3074 0.8569 0.038 Uiso 1 1 calc R U
C7 C 0.2942(12) 0.4171(8) 0.6134(8) 0.022(2) Uani 1 1 d . .
C8 C 0.4613(13) 0.4627(9) 0.6084(8) 0.024(2) Uani 1 1 d . .
H8 H 0.5441 0.4724 0.6566 0.029 Uiso 1 1 calc R U
C9 C 0.1791(12) 0.4001(9) 0.5405(8) 0.022(2) Uani 1 1 d . .
H9 H 0.0673 0.3659 0.5406 0.027 Uiso 1 1 calc R U
C10 C 0.5015(11) 0.4929(9) 0.5308(8) 0.017(2) Uani 1 1 d . .
C11 C 0.6645(11) 0.5488(9) 0.5179(8) 0.019(2) Uani 1 1 d . .
C12 C 0.8052(13) 0.5700(10) 0.5780(8) 0.027(2) Uani 1 1 d . .
H12 H 0.8012 0.5472 0.6300 0.032 Uiso 1 1 calc R U
C13 C 0.9531(14) 0.6264(11) 0.5585(11) 0.037(3) Uani 1 1 d . .
H13 H 1.0522 0.6436 0.5984 0.045 Uiso 1 1 calc R U
C14 C 0.9551(14) 0.6569(10) 0.4821(8) 0.031(3) Uani 1 1 d . .
H14 H 1.0549 0.6960 0.4688 0.037 Uiso 1 1 calc R U
C15 C 0.8090(12) 0.6297(10) 0.4245(8) 0.027(3) Uani 1 1 d . .
H15 H 0.8120 0.6474 0.3695 0.033 Uiso 1 1 calc R U
C16 C 0.2256(12) 0.4331(9) 0.4652(8) 0.021(2) Uani 1 1 d . .
C17 C 0.1149(13) 0.4215(9) 0.3827(8) 0.028(2) Uani 1 1 d . .
C18 C -0.0563(14) 0.3631(10) 0.3595(10) 0.035(3) Uani 1 1 d . .
H18 H -0.1089 0.3294 0.3998 0.041 Uiso 1 1 calc R U
C19 C -0.1447(16) 0.3556(11) 0.2791(11) 0.043(3) Uani 1 1 d . .
H19 H -0.2585 0.3154 0.2622 0.052 Uiso 1 1 calc R U
C20 C -0.0644(15) 0.4085(13) 0.2214(10) 0.046(4) Uani 1 1 d . .
H20 H -0.1229 0.4071 0.1664 0.055 Uiso 1 1 calc R U
C21 C 0.1051(15) 0.4631(12) 0.2484(9) 0.040(3) Uani 1 1 d . .
H21 H 0.1607 0.4962 0.2085 0.048 Uiso 1 1 calc R U
C22 C 0.4455(12) 0.3262(9) 0.1991(8) 0.024(2) Uani 1 1 d . .
H22 H 0.3950 0.2898 0.2380 0.029 Uiso 1 1 calc R U
C23 C 0.4782(12) 0.2620(9) 0.1122(8) 0.024(2) Uani 1 1 d . .
H23 H 0.4533 0.1839 0.0922 0.028 Uiso 1 1 calc R U
C24 C 0.5500(13) 0.3139(9) 0.0524(8) 0.027(2) Uani 1 1 d . .
H24 H 0.5734 0.2714 -0.0092 0.032 Uiso 1 1 calc R U
C25 C 0.5860(14) 0.4293(10) 0.0858(9) 0.032(3) Uani 1 1 d . .
H25 H 0.6379 0.4675 0.0484 0.038 Uiso 1 1 calc R U
C26 C 0.5446(11) 0.4864(9) 0.1743(8) 0.021(2) Uani 1 1 d . .
C27 C 0.5664(12) 0.6071(9) 0.2153(8) 0.024(2) Uani 1 1 d . .
C28 C 0.5165(12) 0.7529(9) 0.3400(8) 0.020(2) Uani 1 1 d . .
C29 C 0.4543(12) 0.7851(9) 0.4340(8) 0.023(2) Uani 1 1 d . .
C30 C 0.4347(12) 0.8881(10) 0.4837(8) 0.025(2) Uani 1 1 d . .
H30 H 0.4531 0.9409 0.4562 0.031 Uiso 1 1 calc R U
C31 C 0.3585(14) 0.8355(10) 0.6152(8) 0.029(3) Uani 1 1 d . .
H31 H 0.3251 0.8512 0.6775 0.035 Uiso 1 1 calc R U
C32 C 0.3871(12) 0.9104(10) 0.5752(8) 0.026(3) Uani 1 1 d . .
H32 H 0.3742 0.9803 0.6108 0.032 Uiso 1 1 calc R U
C33 C 0.3803(13) 0.7352(10) 0.5612(8) 0.027(3) Uani 1 1 d . .
H33 H 0.3632 0.6826 0.5889 0.033 Uiso 1 1 calc R U
C34 C 0.5819(12) 0.8265(10) 0.2968(8) 0.021(2) Uani 1 1 d . .
H34 H 0.5830 0.9013 0.3258 0.025 Uiso 1 1 calc R U
C35 C 0.6449(11) 0.7888(9) 0.2114(8) 0.020(2) Uani 1 1 d . .
C36 C 0.6371(12) 0.6767(9) 0.1702(8) 0.021(2) Uani 1 1 d . .
H36 H 0.6799 0.6485 0.1119 0.025 Uiso 1 1 calc R U
C37 C 0.7177(13) 0.8659(10) 0.1635(8) 0.024(2) Uani 1 1 d . .
C38 C 0.6710(13) 0.9596(9) 0.1832(8) 0.024(2) Uani 1 1 d . .
H38 H 0.5981 0.9750 0.2277 0.028 Uiso 1 1 calc R U
C39 C 0.7332(14) 1.0300(10) 0.1366(8) 0.029(3) Uani 1 1 d . .
H39 H 0.6986 1.0912 0.1465 0.035 Uiso 1 1 calc R U
C40 C 0.8445(17) 1.0093(10) 0.0767(9) 0.034(3) Uani 1 1 d . .
C41 C 0.8949(14) 0.9182(10) 0.0584(9) 0.032(3) Uani 1 1 d . .
H41 H 0.9727 0.9057 0.0168 0.038 Uiso 1 1 calc R U
C42 C 0.8293(13) 0.8461(10) 0.1021(9) 0.031(3) Uani 1 1 d . .
H42 H 0.8613 0.7832 0.0897 0.037 Uiso 1 1 calc R U
C43 C 0.430(2) 0.9508(12) 0.8885(11) 0.057(5) Uani 1 1 d . .
H43 H 0.5282 0.9500 0.9159 0.069 Uiso 1 1 calc R U
C44 C 0.143(2) 0.8623(14) 0.8281(11) 0.053(4) Uani 1 1 d . .
H44 H 0.0440 0.8014 0.8130 0.063 Uiso 1 1 calc R U
C45 C 0.147(3) 0.9583(17) 0.8105(13) 0.075(6) Uani 1 1 d . .
H45 H 0.0514 0.9633 0.7842 0.091 Uiso 1 1 calc R U
C46 C 0.304(3) 1.0461(12) 0.8352(12) 0.060(5) Uani 1 1 d . .
H46 H 0.3124 1.1109 0.8250 0.072 Uiso 1 1 calc R U
C47 C 0.434(4) 1.0382(16) 0.8714(16) 0.090(7) Uani 1 1 d . .
H47 H 0.5350 1.0973 0.8859 0.108 Uiso 1 1 calc R U
C48 C 0.2877(15) 0.8606(11) 0.8677(9) 0.035(3) Uani 1 1 d . .
C49 C 0.4071(12) 0.7257(10) 0.8822(9) 0.029(3) Uani 1 1 d . .
C50 C 0.4028(12) 0.6565(10) 0.9255(8) 0.027(3) Uani 1 1 d . .
H50 H 0.3152 0.6387 0.9586 0.032 Uiso 1 1 calc R U
C51 C 0.5214(12) 0.6106(10) 0.9233(9) 0.028(3) Uani 1 1 d . .
H51 H 0.5145 0.5617 0.9542 0.034 Uiso 1 1 calc R U
C52 C 0.6583(13) 0.7070(11) 0.8298(8) 0.030(3) Uani 1 1 d . .
H52 H 0.7485 0.7266 0.7992 0.036 Uiso 1 1 calc R U
C53 C 0.5382(14) 0.7478(11) 0.8286(9) 0.035(3) Uani 1 1 d . .
H53 H 0.5395 0.7910 0.7926 0.042 Uiso 1 1 calc R U
C54 C 0.6506(12) 0.6359(10) 0.8760(8) 0.025(2) Uani 1 1 d . .
C55 C 0.3235(15) 0.1406(10) 0.4115(9) 0.032(3) Uani 1 1 d . .
C56 C 0.3078(16) 0.1280(10) 0.4959(10) 0.040(3) Uani 1 1 d . .
H56 H 0.3988 0.1347 0.5365 0.048 Uiso 1 1 calc R U
C57 C 0.1549(15) 0.1049(11) 0.5212(10) 0.041(3) Uani 1 1 d . .
H57 H 0.1398 0.0944 0.5795 0.050 Uiso 1 1 calc R U
C58 C 0.0245(14) 0.0972(10) 0.4624(10) 0.037(3) Uani 1 1 d . .
C59 C 0.0417(16) 0.1135(11) 0.3760(11) 0.043(3) Uani 1 1 d . .
H59 H -0.0483 0.1092 0.3362 0.051 Uiso 1 1 calc R U
C60 C 0.1969(17) 0.1362(10) 0.3507(9) 0.039(3) Uani 1 1 d . .
H60 H 0.2151 0.1484 0.2933 0.047 Uiso 1 1 calc R U
C61 C -0.1579(19) 0.0385(13) 0.5663(16) 0.069(6) Uani 1 1 d . .
C62 C -0.1538(17) -0.0670(14) 0.5515(14) 0.060(5) Uani 1 1 d . .
H62 H -0.1286 -0.1138 0.4925 0.071 Uiso 1 1 calc R U
C63 C -0.1892(19) -0.1006(17) 0.6289(13) 0.065(5) Uani 1 1 d . .
H63 H -0.1894 -0.1719 0.6216 0.078 Uiso 1 1 calc R U
C64 C -0.2239(19) -0.0291(18) 0.7164(16) 0.085(7) Uani 1 1 d . .
H64 H -0.2516 -0.0535 0.7666 0.102 Uiso 1 1 calc R U
C65 C -0.2178(19) 0.0761(14) 0.7293(12) 0.060(5) Uani 1 1 d . .
H65 H -0.2300 0.1286 0.7900 0.072 Uiso 1 1 calc R U
C66 C -0.1915(17) 0.1032(15) 0.6442(13) 0.076(6) Uani 1 1 d . .
H66 H -0.1998 0.1711 0.6477 0.091 Uiso 1 1 calc R U
C67 C 1.0956(18) 0.6564(12) 0.1367(12) 0.054(4) Uani 1 1 d . .
H67A H 1.1934 0.6364 0.1319 0.081 Uiso 1 1 calc R U
H67B H 1.0423 0.6372 0.0706 0.081 Uiso 1 1 calc R U
H67C H 1.0209 0.6149 0.1670 0.081 Uiso 1 1 calc R U
C68 C 1.2334(15) 0.8485(11) 0.1534(10) 0.039(3) Uani 1 1 d . .
H68A H 1.1652 0.8374 0.0948 0.059 Uiso 1 1 calc R U
H68B H 1.3292 0.8291 0.1346 0.059 Uiso 1 1 calc R U
H68C H 1.2680 0.9272 0.2014 0.059 Uiso 1 1 calc R U
C69 C 1.0987(15) 0.8202(13) 0.2845(10) 0.046(4) Uani 1 1 d . .
H69 H 1.1304 0.8995 0.3178 0.055 Uiso 1 1 calc R U

loop_
_atom_site_aniso_label
_atom_site_aniso_U_11
_atom_site_aniso_U_22
_atom_site_aniso_U_33
_atom_site_aniso_U_23
_atom_site_aniso_U_13
_atom_site_aniso_U_12
Br1 0.0522(8) 0.0475(8) 0.0348(7) 0.0322(7) 0.0160(6) 0.0028(6)
Br2 0.0739(9) 0.0359(8) 0.0483(8) 0.0316(7) 0.0356(7) 0.0182(7)
Co1 0.0155(6) 0.0205(7) 0.0255(8) 0.0180(6) 0.0054(6) 0.0020(5)
S1 0.0354(15) 0.0426(18) 0.0312(16) 0.0282(15) 0.0173(13) 0.0180(14)
S2 0.060(2) 0.0245(16) 0.0428(19) 0.0199(15) 0.0251(16) 0.0187(15)
O1 0.107(11) 0.065(9) 0.129(13) 0.050(9) 0.028(9) 0.036(8)
O2 0.094(10) 0.071(10) 0.161(17) 0.023(10) -0.005(11) 0.041(8)
O3 0.036(4) 0.049(5) 0.039(5) 0.036(5) 0.019(4) 0.019(4)
O4 0.020(4) 0.046(5) 0.055(6) 0.031(5) 0.007(4) -0.001(4)
O5 0.067(6) 0.057(6) 0.039(5) 0.028(5) 0.020(5) 0.031(5)
O6 0.051(5) 0.017(4) 0.078(7) 0.008(5) 0.038(5) -0.011(4)
O7 0.045(5) 0.029(5) 0.031(5) 0.014(4) 0.008(4) 0.015(4)
O8 0.094(8) 0.052(6) 0.054(6) 0.038(5) 0.036(6) 0.051(6)
O9 0.090(8) 0.066(8) 0.055(7) 0.044(6) 0.015(6) -0.010(7)
N1 0.024(4) 0.036(6) 0.023(5) 0.014(4) 0.004(4) 0.015(4)
N2 0.017(4) 0.027(5) 0.020(5) 0.015(4) 0.001(3) 0.009(4)
N3 0.032(5) 0.028(5) 0.023(5) 0.014(4) 0.006(4) 0.002(4)
N4 0.024(4) 0.023(5) 0.022(5) 0.014(4) 0.004(4) 0.009(4)
N5 0.016(4) 0.027(5) 0.022(5) 0.014(4) 0.002(4) 0.005(4)
N6 0.028(4) 0.020(5) 0.030(5) 0.017(4) 0.006(4) 0.008(4)
N7 0.031(5) 0.046(7) 0.053(7) 0.041(6) 0.018(5) 0.011(5)
N8 0.035(6) 0.044(8) 0.072(9) 0.033(7) -0.003(6) -0.008(5)
N9 0.031(5) 0.031(6) 0.046(7) 0.026(5) 0.006(5) -0.001(4)
C1 0.032(6) 0.026(6) 0.024(6) 0.020(5) 0.009(5) -0.001(5)
C2 0.027(6) 0.035(7) 0.042(8) 0.023(6) 0.018(6) 0.000(5)
C3 0.018(5) 0.038(7) 0.031(7) 0.024(6) 0.002(5) -0.002(5)
C4 0.017(4) 0.030(6) 0.026(6) 0.020(5) 0.005(4) 0.008(4)
C5 0.040(6) 0.022(6) 0.038(7) 0.021(5) 0.017(5) 0.011(5)
C6 0.044(6) 0.023(6) 0.034(7) 0.021(6) 0.004(5) 0.008(5)
C7 0.027(5) 0.014(5) 0.029(6) 0.015(5) 0.011(5) 0.004(4)
C8 0.027(5) 0.019(6) 0.026(6) 0.011(5) 0.003(5) 0.008(5)
C9 0.022(5) 0.022(6) 0.037(7) 0.022(5) 0.010(5) 0.013(4)
C10 0.015(4) 0.022(5) 0.023(6) 0.020(5) 0.000(4) 0.005(4)
C11 0.018(4) 0.019(5) 0.021(5) 0.014(5) -0.002(4) -0.001(4)
C12 0.028(5) 0.035(6) 0.022(6) 0.016(5) 0.004(4) 0.012(5)
C13 0.019(5) 0.039(7) 0.065(9) 0.033(7) 0.018(6) 0.008(5)
C14 0.034(6) 0.033(7) 0.026(6) 0.015(6) 0.016(5) 0.009(5)
C15 0.026(5) 0.033(6) 0.026(6) 0.019(5) 0.011(5) 0.006(5)
C16 0.023(5) 0.019(5) 0.031(6) 0.017(5) 0.012(4) 0.012(4)
C17 0.028(5) 0.023(6) 0.026(6) 0.009(5) 0.001(5) 0.004(5)
C18 0.029(6) 0.019(6) 0.047(8) 0.010(6) 0.006(6) 0.004(5)
C19 0.036(7) 0.032(7) 0.051(9) 0.003(7) -0.003(6) 0.018(6)
C20 0.031(6) 0.068(10) 0.038(8) 0.016(8) -0.002(6) 0.025(7)
C21 0.043(7) 0.058(9) 0.036(7) 0.022(7) 0.012(6) 0.036(7)
C22 0.021(5) 0.030(6) 0.031(6) 0.022(5) 0.005(4) 0.011(5)
C23 0.022(5) 0.015(5) 0.029(6) 0.013(5) -0.009(4) -0.003(4)
C24 0.031(5) 0.022(6) 0.024(6) 0.009(5) 0.002(5) 0.006(5)
C25 0.032(6) 0.026(6) 0.033(7) 0.015(6) 0.003(5) 0.001(5)
C26 0.015(4) 0.021(5) 0.026(6) 0.014(5) 0.000(4) 0.002(4)
C27 0.023(5) 0.027(6) 0.026(6) 0.019(5) 0.000(4) 0.006(4)
C28 0.018(5) 0.023(6) 0.029(6) 0.019(5) 0.005(4) 0.009(4)
C29 0.018(5) 0.030(6) 0.029(6) 0.021(5) 0.007(4) 0.007(4)
C30 0.023(5) 0.033(6) 0.029(6) 0.021(5) 0.008(4) 0.009(5)
C31 0.034(6) 0.041(7) 0.020(6) 0.022(6) 0.008(5) 0.013(5)
C32 0.024(5) 0.031(6) 0.026(6) 0.015(5) 0.013(5) 0.007(5)
C33 0.028(5) 0.031(6) 0.024(6) 0.019(5) 0.009(5) 0.003(5)
C34 0.028(5) 0.026(6) 0.015(5) 0.011(5) 0.004(4) 0.014(4)
C35 0.013(4) 0.019(5) 0.022(6) 0.009(5) -0.003(4) -0.003(4)
C36 0.020(5) 0.023(6) 0.022(5) 0.013(5) 0.007(4) 0.004(4)
C37 0.029(5) 0.026(6) 0.023(6) 0.017(5) 0.008(5) 0.008(5)
C38 0.027(5) 0.024(6) 0.019(6) 0.012(5) 0.008(4) 0.005(5)
C39 0.041(6) 0.023(6) 0.020(6) 0.009(5) 0.012(5) 0.007(5)
C40 0.063(8) 0.021(6) 0.028(6) 0.016(5) 0.019(6) 0.018(6)
C41 0.030(6) 0.036(7) 0.033(7) 0.021(6) 0.018(5) 0.008(5)
C42 0.032(6) 0.027(6) 0.041(7) 0.023(6) 0.012(5) 0.010(5)
C43 0.076(10) 0.033(8) 0.042(8) 0.009(7) 0.029(8) -0.001(7)
C44 0.083(10) 0.065(10) 0.056(9) 0.048(8) 0.050(8) 0.052(9)
C45 0.119(16) 0.099(15) 0.066(12) 0.049(11) 0.059(11) 0.091(14)
C46 0.109(14) 0.027(7) 0.068(11) 0.033(8) 0.048(11) 0.033(9)
C47 0.16(2) 0.039(10) 0.083(15) 0.017(10) 0.058(15) 0.053(13)
C48 0.046(7) 0.030(7) 0.030(7) 0.015(6) 0.011(6) 0.014(6)
C49 0.017(5) 0.042(7) 0.033(6) 0.027(6) 0.002(4) 0.002(5)
C50 0.022(5) 0.034(6) 0.027(6) 0.022(5) 0.006(4) 0.000(5)
C51 0.019(5) 0.040(7) 0.036(6) 0.031(6) 0.007(5) 0.003(5)
C52 0.025(5) 0.050(8) 0.029(6) 0.032(6) 0.008(5) 0.011(5)
C53 0.034(6) 0.039(7) 0.041(7) 0.031(7) 0.018(6) 0.006(6)
C54 0.026(5) 0.027(6) 0.025(6) 0.014(5) 0.005(4) 0.007(5)
C55 0.046(7) 0.028(6) 0.027(6) 0.016(5) 0.008(5) 0.016(5)
C56 0.042(7) 0.021(6) 0.047(8) 0.021(6) -0.001(6) -0.007(6)
C57 0.043(7) 0.039(8) 0.036(7) 0.025(6) -0.006(6) -0.003(6)
C58 0.026(6) 0.026(6) 0.054(8) 0.023(6) 0.001(6) -0.005(5)
C59 0.050(7) 0.028(7) 0.049(8) 0.021(7) -0.007(6) 0.008(6)
C60 0.070(9) 0.019(6) 0.036(7) 0.016(6) 0.018(7) 0.019(6)
C61 0.048(9) 0.030(8) 0.106(16) 0.018(10) 0.024(9) -0.003(7)
C62 0.041(8) 0.044(9) 0.083(13) 0.024(9) 0.009(8) 0.005(7)
C63 0.053(9) 0.083(13) 0.073(12) 0.054(11) 0.006(9) 0.015(9)
C64 0.043(9) 0.083(15) 0.097(16) 0.028(13) 0.026(10) -0.008(9)
C65 0.060(9) 0.046(9) 0.063(11) 0.023(9) 0.032(8) 0.004(8)
C66 0.029(7) 0.057(11) 0.078(12) -0.015(10) 0.013(7) -0.010(7)
C67 0.053(8) 0.039(8) 0.064(11) 0.024(8) -0.004(7) 0.006(7)
C68 0.037(6) 0.031(7) 0.048(8) 0.024(7) 0.013(6) 0.000(6)
C69 0.040(7) 0.049(9) 0.043(8) 0.030(7) 0.010(6) -0.003(6)

loop_
_atom_type_symbol
_atom_type_description
_atom_type_scat_dispersion_real
_atom_type_scat_dispersion_imag
_atom_type_scat_source
C C 0.0033 0.0016 'International Tables Vol C Tables 4.2.6.8 and 6.1.1.4'
H H 0.0000 0.0000 'International Tables Vol C Tables 4.2.6.8 and 6.1.1.4'
N N 0.0061 0.0033 'International Tables Vol C Tables 4.2.6.8 and 6.1.1.4'
O O 0.0106 0.0060 'International Tables Vol C Tables 4.2.6.8 and 6.1.1.4'
S S 0.1246 0.1234 'International Tables Vol C Tables 4.2.6.8 and 6.1.1.4'
Co Co 0.3494 0.9721 'International Tables Vol C Tables 4.2.6.8 and 6.1.1.4'
Br Br -0.2901 2.4595 'International Tables Vol C Tables 4.2.6.8 and 6.1.1.4'

loop_
_geom_angle_atom_site_label_1
_geom_angle_atom_site_label_2
_geom_angle_atom_site_label_3
_geom_angle
N2 Co1 N5 170.9(4)
N2 Co1 N3 78.3(3)
N5 Co1 N3 98.4(4)
N2 Co1 N1 78.7(4)
N5 Co1 N1 105.4(4)
N3 Co1 N1 155.9(4)
N2 Co1 N4 111.8(4)
N5 Co1 N4 76.5(4)
N3 Co1 N4 91.7(4)
N1 Co1 N4 90.6(3)
N2 Co1 N6 94.0(3)
N5 Co1 N6 77.8(4)
N3 Co1 N6 94.2(4)
N1 Co1 N6 94.1(4)
N4 Co1 N6 154.2(3)
O5 S1 O4 112.1(6)
O5 S1 O3 113.8(6)
O4 S1 O3 112.5(5)
O5 S1 C54 105.6(6)
O4 S1 C54 106.2(6)
O3 S1 C54 105.8(5)
O8 S2 O7 112.9(5)
O8 S2 O6 115.4(6)
O7 S2 O6 109.1(6)
O8 S2 C55 107.0(6)
O7 S2 C55 103.9(5)
O6 S2 C55 107.7(5)
H1A O1 H1B 112.6
H2A O2 H2B 106.6
C21 N1 C17 118.8(10)
C21 N1 Co1 126.3(8)
C17 N1 Co1 114.8(7)
C16 N2 C10 121.8(9)
C16 N2 Co1 118.3(7)
C10 N2 Co1 118.9(6)
C15 N3 C11 116.7(10)
C15 N3 Co1 127.7(8)
C11 N3 Co1 115.5(7)
C22 N4 C26 116.9(9)
C22 N4 Co1 129.1(7)
C26 N4 Co1 113.9(7)
C27 N5 C28 120.9(9)
C27 N5 Co1 119.9(8)
C28 N5 Co1 118.7(7)
C33 N6 C29 118.0(10)
C33 N6 Co1 129.0(7)
C29 N6 Co1 112.9(7)
C48 N7 C49 127.1(9)
C48 N7 H1N7 113.4
C49 N7 H1N7 119.4
C58 N8 C61 117.6(13)
C58 N8 H1N8 126.4
C61 N8 H1N8 97.4
C69 N9 C68 121.2(12)
C69 N9 C67 123.7(11)
C68 N9 C67 115.1(11)
C2 C1 C6 122.0(10)
C2 C1 Br1 119.8(9)
C6 C1 Br1 118.1(9)
C1 C2 C3 121.1(11)
C1 C2 H2 119.4
C3 C2 H2 119.4
C2 C3 C4 118.0(11)
C2 C3 H3 121.0
C4 C3 H3 121.0
C5 C4 C3 119.6(10)
C5 C4 C7 123.0(9)
C3 C4 C7 117.4(10)
C6 C5 C4 119.7(11)
C6 C5 H5 120.2
C4 C5 H5 120.2
C1 C6 C5 119.6(11)
C1 C6 H6 120.2
C5 C6 H6 120.2
C9 C7 C8 118.8(10)
C9 C7 C4 122.6(9)
C8 C7 C4 118.6(10)
C10 C8 C7 118.8(10)
C10 C8 H8 120.6
C7 C8 H8 120.6
C7 C9 C16 120.1(9)
C7 C9 H9 119.9
C16 C9 H9 119.9
N2 C10 C8 119.9(9)
N2 C10 C11 113.4(8)
C8 C10 C11 126.6(9)
N3 C11 C12 123.5(9)
N3 C11 C10 113.3(9)
C12 C11 C10 123.2(9)
C11 C12 C13 117.1(11)
C11 C12 H12 121.4
C13 C12 H12 121.4
C14 C13 C12 120.1(11)
C14 C13 H13 120.0
C12 C13 H13 120.0
C13 C14 C15 118.7(10)
C13 C14 H14 120.6
C15 C14 H14 120.6
N3 C15 C14 123.8(10)
N3 C15 H15 118.1
C14 C15 H15 118.1
N2 C16 C9 120.5(10)
N2 C16 C17 113.4(9)
C9 C16 C17 126.1(9)
N1 C17 C18 121.0(11)
N1 C17 C16 113.5(9)
C18 C17 C16 125.5(10)
C19 C18 C17 119.8(12)
C19 C18 H18 120.1
C17 C18 H18 120.1
C18 C19 C20 119.1(12)
C18 C19 H19 120.4
C20 C19 H19 120.4
C21 C20 C19 117.5(13)
C21 C20 H20 121.2
C19 C20 H20 121.2
N1 C21 C20 123.7(13)
N1 C21 H21 118.1
C20 C21 H21 118.1
N4 C22 C23 124.9(10)
N4 C22 H22 117.5
C23 C22 H22 117.5
C22 C23 C24 118.5(10)
C22 C23 H23 120.8
C24 C23 H23 120.8
C25 C24 C23 118.5(11)
C25 C24 H24 120.8
C23 C24 H24 120.8
C26 C25 C24 118.4(10)
C26 C25 H25 120.8
C24 C25 H25 120.8
N4 C26 C25 122.6(10)
N4 C26 C27 113.3(9)
C25 C26 C27 124.1(9)
N5 C27 C36 121.2(11)
N5 C27 C26 115.3(9)
C36 C27 C26 123.5(10)
N5 C28 C34 120.8(10)
N5 C28 C29 115.0(9)
C34 C28 C29 124.2(10)
N6 C29 C30 121.4(10)
N6 C29 C28 114.8(10)
C30 C29 C28 123.7(10)
C32 C30 C29 117.4(11)
C32 C30 H30 121.3
C29 C30 H30 121.3
C32 C31 C33 116.9(10)
C32 C31 H31 121.5
C33 C31 H31 121.5
C31 C32 C30 122.2(12)
C31 C32 H32 118.9
C30 C32 H32 118.9
N6 C33 C31 124.1(10)
N6 C33 H33 118.0
C31 C33 H33 118.0
C35 C34 C28 119.2(10)
C35 C34 H34 120.4
C28 C34 H34 120.4
C34 C35 C36 118.1(9)
C34 C35 C37 120.7(9)
C36 C35 C37 121.2(9)
C27 C36 C35 119.7(10)
C27 C36 H36 120.1
C35 C36 H36 120.1
C42 C37 C38 120.4(10)
C42 C37 C35 120.9(10)
C38 C37 C35 118.7(9)
C39 C38 C37 119.4(10)
C39 C38 H38 120.3
C37 C38 H38 120.3
C40 C39 C38 119.2(12)
C40 C39 H39 120.4
C38 C39 H39 120.4
C39 C40 C41 121.9(11)
C39 C40 Br2 119.2(9)
C41 C40 Br2 118.9(9)
C42 C41 C40 118.9(11)
C42 C41 H41 120.5
C40 C41 H41 120.5
C37 C42 C41 120.1(12)
C37 C42 H42 120.0
C41 C42 H42 120.0
C47 C43 C48 122(2)
C47 C43 H43 119.0
C48 C43 H43 119.0
C48 C44 C45 119.1(16)
C48 C44 H44 120.5
C45 C44 H44 120.5
C46 C45 C44 116.1(17)
C46 C45 H45 121.9
C44 C45 H45 121.9
C47 C46 C45 121.3(17)
C47 C46 H46 119.3
C45 C46 H46 119.3
C46 C47 C43 123(2)
C46 C47 H47 118.7
C43 C47 H47 118.7
N7 C48 C43 122.9(14)
N7 C48 C44 118.2(12)
C43 C48 C44 118.9(14)
C50 C49 N7 120.6(9)
C50 C49 C53 118.0(11)
N7 C49 C53 121.3(11)
C49 C50 C51 122.1(10)
C49 C50 H50 118.9
C51 C50 H50 118.9
C50 C51 C54 119.8(10)
C50 C51 H51 120.1
C54 C51 H51 120.1
C53 C52 C54 120.3(10)
C53 C52 H52 119.8
C54 C52 H52 119.8
C52 C53 C49 120.0(11)
C52 C53 H53 120.0
C49 C53 H53 120.0
C51 C54 C52 119.5(11)
C51 C54 S1 121.2(9)
C52 C54 S1 119.2(8)
C56 C55 C60 124.0(12)
C56 C55 S2 117.8(10)
C60 C55 S2 118.2(9)
C55 C56 C57 117.8(13)
C55 C56 H56 121.1
C57 C56 H56 121.1
C58 C57 C56 120.5(12)
C58 C57 H57 119.7
C56 C57 H57 119.7
N8 C58 C57 122.4(12)
N8 C58 C59 116.0(12)
C57 C58 C59 121.6(11)
C60 C59 C58 117.4(12)
C60 C59 H59 121.3
C58 C59 H59 121.3
C55 C60 C59 118.6(11)
C55 C60 H60 120.7
C59 C60 H60 120.7
C66 C61 C62 123(2)
C66 C61 N8 119.1(18)
C62 C61 N8 117.6(16)
C61 C62 C63 116.9(18)
C61 C62 H62 121.5
C63 C62 H62 121.5
C64 C63 C62 120.6(19)
C64 C63 H63 119.7
C62 C63 H63 119.7
C65 C64 C63 120.1(18)
C65 C64 H64 119.9
C63 C64 H64 119.9
C64 C65 C66 116.6(16)
C64 C65 H65 121.7
C66 C65 H65 121.7
C61 C66 C65 122(2)
C61 C66 H66 118.9
C65 C66 H66 118.9
N9 C67 H67A 109.5
N9 C67 H67B 109.5
H67A C67 H67B 109.5
N9 C67 H67C 109.5
H67A C67 H67C 109.5
H67B C67 H67C 109.5
N9 C68 H68A 109.5
N9 C68 H68B 109.5
H68A C68 H68B 109.5
N9 C68 H68C 109.5
H68A C68 H68C 109.5
H68B C68 H68C 109.5
O9 C69 N9 123.8(15)
O9 C69 H69 118.1
N9 C69 H69 118.1

loop_
_geom_bond_atom_site_label_1
_geom_bond_atom_site_label_2
_geom_bond_distance
Br1 C1 1.918(10)
Br2 C40 1.904(11)
Co1 N2 1.972(8)
Co1 N5 2.020(9)
Co1 N3 2.052(10)
Co1 N1 2.058(9)
Co1 N4 2.164(9)
Co1 N6 2.173(9)
S1 O5 1.449(10)
S1 O4 1.455(9)
S1 O3 1.457(8)
S1 C54 1.776(12)
S2 O8 1.448(10)
S2 O7 1.462(9)
S2 O6 1.482(9)
S2 C55 1.824(12)
O1 H1A 0.8499
O1 H1B 0.8499
O2 H2A 0.8500
O2 H2B 0.8500
O9 C69 1.244(15)
N1 C21 1.328(15)
N1 C17 1.358(14)
N2 C16 1.334(12)
N2 C10 1.351(13)
N3 C15 1.332(13)
N3 C11 1.371(13)
N4 C22 1.322(14)
N4 C26 1.378(13)
N5 C27 1.317(14)
N5 C28 1.355(14)
N6 C33 1.339(13)
N6 C29 1.369(13)
N7 C48 1.381(16)
N7 C49 1.399(16)
N7 H1N7 1.0281
N8 C58 1.373(16)
N8 C61 1.49(2)
N8 H1N8 0.8158
N9 C69 1.329(17)
N9 C68 1.456(13)
N9 C67 1.462(18)
C1 C2 1.339(18)
C1 C6 1.375(17)
C2 C3 1.401(15)
C2 H2 0.9500
C3 C4 1.425(15)
C3 H3 0.9500
C4 C5 1.400(16)
C4 C7 1.491(13)
C5 C6 1.393(15)
C5 H5 0.9500
C6 H6 0.9500
C7 C9 1.364(16)
C7 C8 1.426(14)
C8 C10 1.406(14)
C8 H8 0.9500
C9 C16 1.404(14)
C9 H9 0.9500
C10 C11 1.461(13)
C11 C12 1.390(14)
C12 C13 1.399(14)
C12 H12 0.9500
C13 C14 1.370(17)
C13 H13 0.9500
C14 C15 1.384(16)
C14 H14 0.9500
C15 H15 0.9500
C16 C17 1.477(16)
C17 C18 1.425(15)
C18 C19 1.366(19)
C18 H18 0.9500
C19 C20 1.42(2)
C19 H19 0.9500
C20 C21 1.407(17)
C20 H20 0.9500
C21 H21 0.9500
C22 C23 1.357(16)
C22 H22 0.9500
C23 C24 1.407(15)
C23 H23 0.9500
C24 C25 1.398(16)
C24 H24 0.9500
C25 C26 1.380(16)
C25 H25 0.9500
C26 C27 1.482(15)
C27 C36 1.394(14)
C28 C34 1.404(14)
C28 C29 1.480(15)
C29 C30 1.395(16)
C30 C32 1.391(15)
C30 H30 0.9500
C31 C32 1.358(16)
C31 C33 1.384(17)
C31 H31 0.9500
C32 H32 0.9500
C33 H33 0.9500
C34 C35 1.386(14)
C34 H34 0.9500
C35 C36 1.405(15)
C35 C37 1.509(13)
C36 H36 0.9500
C37 C42 1.383(16)
C37 C38 1.408(16)
C38 C39 1.404(15)
C38 H38 0.9500
C39 C40 1.369(16)
C39 H39 0.9500
C40 C41 1.398(18)
C41 C42 1.395(16)
C41 H41 0.9500
C42 H42 0.9500
C43 C47 1.33(3)
C43 C48 1.386(18)
C43 H43 0.9500
C44 C48 1.40(2)
C44 C45 1.45(2)
C44 H44 0.9500
C45 C46 1.44(3)
C45 H45 0.9500
C46 C47 1.31(3)
C46 H46 0.9500
C47 H47 0.9500
C49 C50 1.349(16)
C49 C53 1.450(14)
C50 C51 1.378(17)
C50 H50 0.9500
C51 C54 1.384(14)
C51 H51 0.9500
C52 C53 1.349(18)
C52 C54 1.400(16)
C52 H52 0.9500
C53 H53 0.9500
C55 C56 1.351(17)
C55 C60 1.390(18)
C56 C57 1.384(18)
C56 H56 0.9500
C57 C58 1.378(18)
C57 H57 0.9500
C58 C59 1.407(18)
C59 C60 1.402(19)
C59 H59 0.9500
C60 H60 0.9500
C61 C66 1.27(2)
C61 C62 1.40(2)
C62 C63 1.42(2)
C62 H62 0.9500
C63 C64 1.41(3)
C63 H63 0.9500
C64 C65 1.38(3)
C64 H64 0.9500
C65 C66 1.47(2)
C65 H65 0.9500
C66 H66 0.9500
C67 H67A 0.9800
C67 H67B 0.9800
C67 H67C 0.9800
C68 H68A 0.9800
C68 H68B 0.9800
C68 H68C 0.9800
C69 H69 0.9500
